data_4122384
loop_
_publ_author_name
'Azuma, Masayuki'
'Yoshikawa, Tetsuya'
'Kogure, Noriyuki'
'Kitajima, Mariko'
'Takayama, Hiromitsu'

_publ_section_title
;
 Biogenetically inspired total syntheses of lycopodium alkaloids,
 (+)-flabellidine and (-)-lycodine.
;
_journal_issue 33
_journal_name_full 'Journal of the American Chemical Society'
_journal_page_first 11618
_journal_page_last 11621
_journal_paper_doi 10.1021/ja507016g
_journal_volume 136
_journal_year 2014
_chemical_formula_sum 'C30 H32 Br2 N2 O2'
_chemical_formula_weight 612.39
_space_group_crystal_system orthorhombic
_space_group_IT_number 29
_space_group_name_Hall 'P 2c -2ac'
_space_group_name_H-M_alt 'P c a 21'
_symmetry_space_group_name_Hall 'P 2c -2ac'
_symmetry_space_group_name_H-M 'P c a 21'
_atom_sites_solution_hydrogens geom
_cell_angle_alpha 90
_cell_angle_beta 90
_cell_angle_gamma 90
_cell_formula_units_Z 8
_cell_length_a 18.3618(15)
_cell_length_b 11.6411(10)
_cell_length_c 25.598(2)
_cell_measurement_temperature 173.(2)
_cell_volume 5471.6(8)
_computing_structure_refinement 'SHELXL-2013 (Sheldrick, 2013)'
_diffrn_ambient_temperature 173.(2)
_diffrn_measured_fraction_theta_full 0.998
_diffrn_measured_fraction_theta_max 0.998
_diffrn_radiation_wavelength 0.71073
_diffrn_reflns_av_R_equivalents 0.0307
_diffrn_reflns_limit_h_max 18
_diffrn_reflns_limit_h_min -18
_diffrn_reflns_limit_k_max 11
_diffrn_reflns_limit_k_min -10
_diffrn_reflns_limit_l_max 25
_diffrn_reflns_limit_l_min -26
_diffrn_reflns_number 17032
_diffrn_reflns_theta_full 21.16
_diffrn_reflns_theta_max 21.16
_diffrn_reflns_theta_min 1.59
_exptl_absorpt_coefficient_mu 2.993
_exptl_absorpt_correction_T_max 0.75
_exptl_absorpt_correction_T_min 0.47
_exptl_absorpt_process_details
;
;
_exptl_crystal_density_diffrn 1.487
_exptl_crystal_density_method 'not measured'
_exptl_crystal_F_000 2496
_exptl_crystal_size_max 0.300
_exptl_crystal_size_mid 0.100
_exptl_crystal_size_min 0.100
_refine_diff_density_max 0.397
_refine_diff_density_min -0.319
_refine_ls_abs_structure_details
;
Flack x determined using 1974 quotients [(I+)-(I-)]/[(I+)+(I-)]
(Parsons and Flack (2004), Acta Cryst. A60, s61).
;
_refine_ls_abs_structure_Flack 0.471(5)
_refine_ls_extinction_method none
_refine_ls_goodness_of_fit_ref 1.037
_refine_ls_hydrogen_treatment constr
_refine_ls_matrix_type full
_refine_ls_number_parameters 651
_refine_ls_number_reflns 5593
_refine_ls_number_restraints 1
_refine_ls_restrained_S_all 1.037
_refine_ls_R_factor_all 0.0505
_refine_ls_R_factor_gt 0.0421
_refine_ls_shift/su_max 0.001
_refine_ls_shift/su_mean 0.000
_refine_ls_structure_factor_coef Fsqd
_refine_ls_weighting_details 'w=1/[\s^2^(Fo^2^)+(0.0309P)^2^+16.6955P] where P=(Fo^2^+2Fc^2^)/3'
_refine_ls_weighting_scheme calc
_refine_ls_wR_factor_gt 0.0919
_refine_ls_wR_factor_ref 0.0973
_reflns_number_gt 4942
_reflns_number_total 5593
_reflns_threshold_expression 'I > 2\s(I)'
_cod_data_source_file ja507016g_si_002.cif
_cod_data_source_block I
_cod_depositor_comments 'Adding full bibliography for 4122382--4122384.cif.'
_cod_database_code 4122384

loop_
_space_group_symop_operation_xyz
'x, y, z'
'-x, -y, z+1/2'
'x+1/2, -y, z'
'-x+1/2, y, z+1/2'

loop_
_atom_site_type_symbol
_atom_site_label
_atom_site_fract_x
_atom_site_fract_y
_atom_site_fract_z
_atom_site_U_iso_or_equiv
_atom_site_adp_type
_atom_site_calc_flag
_atom_site_refinement_flags_adp
_atom_site_refinement_flags_posn
_atom_site_occupancy
Br Br1 0.70543(7) 1.04454(12) 1.11720(5) 0.0576(4) Uani d . . 1
Br Br2 0.69285(8) 0.88629(16) 0.41979(5) 0.0695(5) Uani d . . 1
Br Br3 0.27752(8) 0.61594(14) 0.10625(7) 0.0811(5) Uani d . . 1
Br Br4 0.30661(8) 0.38847(12) 0.79320(5) 0.0549(4) Uani d . . 1
C C1 0.6236(6) 0.8967(10) 0.8621(5) 0.045(3) Uani d . . 1
H H1A 0.5896 0.8306 0.8622 0.054 Uiso calc U R 1
H H1B 0.6526 0.8943 0.8947 0.054 Uiso calc U R 1
C C2 0.6731(7) 0.8904(11) 0.8152(5) 0.041(3) Uani d . . 1
H H2A 0.7062 0.9575 0.815 0.05 Uiso calc U R 1
H H2B 0.7031 0.8199 0.8171 0.05 Uiso calc U R 1
C C3 0.6282(6) 0.8893(10) 0.7659(5) 0.042(3) Uani d . . 1
H H3A 0.6136 0.8092 0.7582 0.051 Uiso calc U R 1
H H3B 0.6588 0.9165 0.7365 0.051 Uiso calc U R 1
C C4 0.5604(6) 0.9632(10) 0.7689(5) 0.036(3) Uani d . . 1
C C5 0.5418(6) 1.0205(10) 0.8126(5) 0.040(3) Uani d . . 1
C C6 0.4739(7) 1.0924(12) 0.8179(6) 0.054(4) Uani d . . 1
H H6A 0.4876 1.1746 0.8188 0.065 Uiso calc U R 1
H H6B 0.4497 1.0738 0.8515 0.065 Uiso calc U R 1
C C7 0.4203(6) 1.0722(10) 0.7732(5) 0.043(4) Uani d . . 1
H H7 0.3873 1.1405 0.772 0.052 Uiso calc U R 1
C C8 0.3724(8) 0.9683(12) 0.7806(7) 0.070(5) Uani d . . 1
H H8A 0.3542 0.9684 0.817 0.083 Uiso calc U R 1
H H8B 0.3297 0.976 0.7573 0.083 Uiso calc U R 1
C C9 0.5927(7) 1.0747(10) 0.6623(6) 0.044(4) Uani d . . 1
H H9A 0.6213 1.0688 0.6297 0.053 Uiso calc U R 1
H H9B 0.6268 1.0899 0.6914 0.053 Uiso calc U R 1
C C10 0.5394(8) 1.1725(11) 0.6578(6) 0.056(4) Uani d . . 1
H H10A 0.5659 1.2449 0.6506 0.067 Uiso calc U R 1
H H10B 0.5053 1.158 0.6286 0.067 Uiso calc U R 1
C C11 0.4975(7) 1.1837(10) 0.7080(6) 0.053(4) Uani d . . 1
H H11A 0.4603 1.2449 0.7046 0.063 Uiso calc U R 1
H H11B 0.531 1.2052 0.7367 0.063 Uiso calc U R 1
C C12 0.4599(7) 1.0680(10) 0.7209(5) 0.041(3) Uani d . . 1
H H12 0.4222 1.0547 0.6934 0.05 Uiso calc U R 1
C C13 0.5100(6) 0.9618(10) 0.7212(5) 0.034(3) Uani d . . 1
C C14 0.4605(6) 0.8556(10) 0.7244(5) 0.039(3) Uani d . . 1
H H14A 0.4913 0.7862 0.7277 0.047 Uiso calc U R 1
H H14B 0.4327 0.849 0.6914 0.047 Uiso calc U R 1
C C15 0.4062(9) 0.8583(14) 0.7705(9) 0.097(7) Uani d . . 1
H H15 0.4382 0.8468 0.8017 0.116 Uiso calc U R 1
C C16 0.3581(7) 0.7523(12) 0.7709(6) 0.068(5) Uani d . . 1
H H16A 0.3212 0.7599 0.7983 0.102 Uiso calc U R 1
H H16B 0.388 0.6842 0.7777 0.102 Uiso calc U R 1
H H16C 0.3341 0.7444 0.7369 0.102 Uiso calc U R 1
C C17 0.6021(6) 1.0978(11) 0.8893(5) 0.045(3) Uani d . . 1
C C18 0.6291(7) 1.0772(10) 0.9434(5) 0.033(3) Uani d . . 1
C C19 0.6811(7) 1.1502(11) 0.9642(5) 0.048(3) Uani d . . 1
H H19 0.7009 1.2093 0.9429 0.058 Uiso calc U R 1
C C20 0.7046(7) 1.1398(11) 1.0142(5) 0.043(3) Uani d . . 1
H H20 0.7414 1.1893 1.0273 0.051 Uiso calc U R 1
C C21 0.6745(6) 1.0569(11) 1.0457(5) 0.037(3) Uani d . . 1
C C22 0.6238(6) 0.9819(10) 1.0267(5) 0.041(3) Uani d . . 1
H H22 0.6046 0.9229 1.0483 0.049 Uiso calc U R 1
C C23 0.6009(6) 0.9928(11) 0.9760(5) 0.041(3) Uani d . . 1
H H23 0.565 0.9415 0.9629 0.049 Uiso calc U R 1
C C24 0.5757(7) 0.8697(12) 0.6442(5) 0.038(3) Uani d . . 1
C C25 0.6055(6) 0.8859(10) 0.5906(5) 0.038(3) Uani d . . 1
C C26 0.6628(7) 0.8147(11) 0.5755(5) 0.042(3) Uani d . . 1
H H26 0.6834 0.7631 0.6001 0.051 Uiso calc U R 1
C C27 0.6901(6) 0.8181(11) 0.5249(5) 0.043(3) Uani d . . 1
H H27 0.7303 0.7714 0.5153 0.052 Uiso calc U R 1
C C28 0.6586(7) 0.8891(12) 0.4892(5) 0.044(3) Uani d . . 1
C C29 0.6016(7) 0.9588(11) 0.5019(6) 0.051(4) Uani d . . 1
H H29 0.5803 1.0077 0.4764 0.062 Uiso calc U R 1
C C30 0.5754(7) 0.9570(12) 0.5519(6) 0.046(4) Uani d . . 1
H H30 0.5356 1.0054 0.5607 0.055 Uiso calc U R 1
C C31 0.3353(6) 0.5257(9) 0.3707(4) 0.038(3) Uani d . . 1
H H31A 0.3053 0.5317 0.3387 0.045 Uiso calc U R 1
H H31B 0.3231 0.5908 0.394 0.045 Uiso calc U R 1
C C32 0.3210(7) 0.4147(10) 0.3976(5) 0.040(3) Uani d . . 1
H H32A 0.3332 0.3504 0.3739 0.047 Uiso calc U R 1
H H32B 0.2685 0.4093 0.4063 0.047 Uiso calc U R 1
C C33 0.3661(6) 0.4040(11) 0.4479(5) 0.042(3) Uani d . . 1
H H33A 0.338 0.4363 0.4775 0.051 Uiso calc U R 1
H H33B 0.375 0.3218 0.4553 0.051 Uiso calc U R 1
C C34 0.4372(6) 0.4650(10) 0.4440(5) 0.035(3) Uani d . . 1
C C35 0.4606(6) 0.5181(10) 0.4015(4) 0.036(3) Uani d . . 1
C C36 0.5308(7) 0.5802(12) 0.3948(5) 0.047(4) Uani d . . 1
H H36A 0.5206 0.6634 0.3915 0.057 Uiso calc U R 1
H H36B 0.5537 0.5545 0.3618 0.057 Uiso calc U R 1
C C37 0.5855(7) 0.5619(14) 0.4402(5) 0.054(4) Uani d . . 1
H H37 0.6195 0.6291 0.4409 0.064 Uiso calc U R 1
C C38 0.6304(8) 0.4540(14) 0.4364(6) 0.066(5) Uani d . . 1
H H38A 0.6651 0.4512 0.466 0.079 Uiso calc U R 1
H H38B 0.659 0.4555 0.4036 0.079 Uiso calc U R 1
C C39 0.4095(7) 0.5740(10) 0.5505(5) 0.040(3) Uani d . . 1
H H39A 0.381 0.5698 0.5832 0.048 Uiso calc U R 1
H H39B 0.3751 0.5898 0.5215 0.048 Uiso calc U R 1
C C40 0.4636(7) 0.6721(11) 0.5544(5) 0.045(3) Uani d . . 1
H H40A 0.497 0.6598 0.5842 0.054 Uiso calc U R 1
H H40B 0.4378 0.7459 0.5595 0.054 Uiso calc U R 1
C C41 0.5056(7) 0.6735(11) 0.5035(5) 0.048(4) Uani d . . 1
H H41A 0.4719 0.6925 0.4746 0.058 Uiso calc U R 1
H H41B 0.543 0.7347 0.5051 0.058 Uiso calc U R 1
C C42 0.5423(7) 0.5608(11) 0.4917(5) 0.042(3) Uani d . . 1
H H42 0.578 0.5461 0.5205 0.051 Uiso calc U R 1
C C43 0.4882(6) 0.4575(10) 0.4909(5) 0.041(3) Uani d . . 1
C C44 0.5354(7) 0.3474(12) 0.4865(5) 0.054(4) Uani d . . 1
H H44A 0.5669 0.3411 0.5177 0.064 Uiso calc U R 1
H H44B 0.5031 0.2793 0.4857 0.064 Uiso calc U R 1
C C45 0.5832(8) 0.3479(15) 0.4372(7) 0.080(5) Uani d . . 1
H H45 0.5494 0.3543 0.4068 0.096 Uiso calc U R 1
C C46 0.6214(14) 0.2454(17) 0.4308(10) 0.168(13) Uani d . . 1
H H46A 0.6631 0.2583 0.4076 0.251 Uiso calc U R 1
H H46B 0.5892 0.1873 0.4155 0.251 Uiso calc U R 1
H H46C 0.6389 0.2185 0.4649 0.251 Uiso calc U R 1
C C47 0.4374(6) 0.4922(10) 0.3092(5) 0.037(3) Uani d . . 1
C C48 0.3940(6) 0.5255(10) 0.2622(5) 0.036(3) Uani d . . 1
C C49 0.3974(6) 0.4519(11) 0.2189(5) 0.042(3) Uani d . . 1
H H49 0.4242 0.3822 0.2215 0.051 Uiso calc U R 1
C C50 0.3634(7) 0.4782(10) 0.1735(5) 0.042(3) Uani d . . 1
H H50 0.3662 0.4275 0.1445 0.051 Uiso calc U R 1
C C51 0.3246(7) 0.5792(12) 0.1698(5) 0.043(4) Uani d . . 1
C C52 0.3206(6) 0.6553(10) 0.2117(6) 0.047(4) Uani d . . 1
H H52 0.2936 0.7246 0.2086 0.057 Uiso calc U R 1
C C53 0.3562(7) 0.6292(10) 0.2581(5) 0.042(3) Uani d . . 1
H H53 0.355 0.6813 0.2866 0.05 Uiso calc U R 1
C C54 0.4224(7) 0.3665(13) 0.5675(5) 0.037(3) Uani d . . 1
C C55 0.3926(6) 0.3831(9) 0.6218(4) 0.031(3) Uani d . . 1
C C56 0.3350(6) 0.3142(10) 0.6365(5) 0.045(4) Uani d . . 1
H H56 0.3142 0.2636 0.6116 0.054 Uiso calc U R 1
C C57 0.3066(6) 0.3166(11) 0.6867(5) 0.040(3) Uani d . . 1
H H57 0.2661 0.2702 0.696 0.047 Uiso calc U R 1
C C58 0.3394(7) 0.3893(10) 0.7230(5) 0.037(3) Uani d . . 1
C C59 0.3981(6) 0.4579(9) 0.7093(4) 0.033(3) Uani d . . 1
H H59 0.4202 0.5064 0.7346 0.039 Uiso calc U R 1
C C60 0.4245(6) 0.4551(10) 0.6580(4) 0.033(3) Uani d . . 1
H H60 0.4643 0.5025 0.6482 0.04 Uiso calc U R 1
N N1 0.5824(5) 1.0052(8) 0.8592(4) 0.040(3) Uani d . . 1
N N2 0.5543(5) 0.9652(9) 0.6718(4) 0.038(3) Uani d . . 1
N N3 0.4131(5) 0.5282(8) 0.3573(4) 0.039(3) Uani d . . 1
N N4 0.4456(5) 0.4615(8) 0.5411(4) 0.033(2) Uani d . . 1
O O1 0.5958(5) 1.1976(7) 0.8733(3) 0.056(2) Uani d . . 1
O O2 0.5693(5) 0.7710(8) 0.6600(3) 0.045(2) Uani d . . 1
O O3 0.4944(5) 0.4394(7) 0.3033(3) 0.050(2) Uani d . . 1
O O4 0.4256(5) 0.2675(7) 0.5502(4) 0.052(2) Uani d . . 1

loop_
_atom_site_aniso_label
_atom_site_aniso_U_11
_atom_site_aniso_U_22
_atom_site_aniso_U_33
_atom_site_aniso_U_12
_atom_site_aniso_U_13
_atom_site_aniso_U_23
Br1 0.0617(8) 0.0745(9) 0.0367(7) 0.0047(7) -0.0006(7) -0.0013(8)
Br2 0.0578(10) 0.1005(13) 0.0500(10) -0.0144(9) 0.0138(8) 0.0110(9)
Br3 0.0761(10) 0.0963(11) 0.0710(12) -0.0086(9) -0.0326(9) 0.0315(10)
Br4 0.0610(9) 0.0648(9) 0.0390(8) 0.0065(7) 0.0173(7) -0.0056(7)
C1 0.049(8) 0.041(7) 0.045(8) 0.013(6) -0.018(6) -0.003(6)
C2 0.033(7) 0.040(8) 0.050(9) 0.012(6) -0.009(6) -0.006(6)
C3 0.037(8) 0.035(7) 0.055(9) 0.012(6) -0.006(7) -0.021(7)
C4 0.028(6) 0.031(7) 0.048(8) 0.009(6) -0.013(6) -0.010(6)
C5 0.038(7) 0.038(8) 0.045(9) 0.007(6) -0.009(7) -0.007(7)
C6 0.048(9) 0.060(9) 0.054(10) 0.025(7) -0.013(7) -0.012(7)
C7 0.034(8) 0.037(8) 0.059(10) 0.013(6) 0.004(7) -0.019(7)
C8 0.058(10) 0.058(10) 0.093(14) 0.010(9) 0.005(9) -0.031(9)
C9 0.037(8) 0.037(8) 0.058(10) -0.001(6) -0.011(7) 0.000(7)
C10 0.060(9) 0.029(7) 0.077(12) 0.006(7) -0.001(8) 0.003(7)
C11 0.048(8) 0.030(8) 0.081(12) 0.010(6) -0.017(9) -0.005(7)
C12 0.036(7) 0.041(8) 0.048(9) 0.016(6) -0.005(6) -0.005(7)
C13 0.033(7) 0.032(7) 0.035(8) 0.000(6) -0.005(6) -0.008(6)
C14 0.037(7) 0.034(7) 0.047(9) 0.009(6) -0.008(6) -0.012(6)
C15 0.077(12) 0.066(12) 0.15(2) -0.007(10) 0.058(12) -0.022(11)
C16 0.043(8) 0.076(11) 0.085(12) -0.017(8) 0.016(8) -0.032(9)
C17 0.047(8) 0.038(8) 0.050(9) 0.009(6) -0.001(6) -0.005(7)
C18 0.045(8) 0.027(7) 0.027(7) 0.001(6) -0.002(6) -0.005(6)
C19 0.061(9) 0.046(8) 0.038(9) -0.010(7) -0.012(7) 0.000(6)
C20 0.049(8) 0.039(7) 0.040(8) -0.008(6) 0.006(7) -0.009(6)
C21 0.038(7) 0.039(8) 0.036(8) 0.008(6) -0.003(6) -0.008(7)
C22 0.040(7) 0.034(7) 0.050(9) -0.005(6) 0.008(6) -0.001(7)
C23 0.031(7) 0.039(8) 0.053(10) -0.007(6) -0.006(7) -0.011(7)
C24 0.036(8) 0.038(9) 0.041(9) 0.007(6) -0.010(6) -0.003(7)
C25 0.036(7) 0.036(7) 0.041(9) -0.002(6) -0.005(6) -0.002(7)
C26 0.042(8) 0.049(8) 0.036(9) -0.002(7) -0.004(6) -0.006(6)
C27 0.035(7) 0.050(8) 0.045(9) 0.000(6) -0.005(7) -0.008(7)
C28 0.029(8) 0.055(9) 0.048(9) -0.010(7) 0.005(7) 0.008(8)
C29 0.052(9) 0.048(9) 0.054(10) -0.009(8) -0.001(7) 0.013(8)
C30 0.038(8) 0.037(9) 0.063(11) 0.003(7) 0.002(7) -0.003(8)
C31 0.040(7) 0.039(7) 0.034(7) -0.006(6) 0.001(5) -0.013(6)
C32 0.038(7) 0.044(8) 0.037(8) -0.007(6) -0.001(6) -0.005(6)
C33 0.041(8) 0.046(8) 0.039(8) -0.014(6) -0.002(6) -0.005(7)
C34 0.038(8) 0.033(8) 0.034(8) -0.012(6) 0.001(6) -0.006(7)
C35 0.029(7) 0.048(8) 0.030(8) -0.017(6) 0.001(6) -0.006(6)
C36 0.040(8) 0.067(10) 0.035(8) -0.013(7) 0.004(7) 0.006(7)
C37 0.045(9) 0.074(11) 0.042(9) -0.025(8) -0.002(7) -0.002(8)
C38 0.044(9) 0.105(14) 0.048(10) -0.012(10) 0.013(7) 0.005(9)
C39 0.048(8) 0.040(8) 0.032(8) 0.000(6) 0.000(6) 0.003(6)
C40 0.054(8) 0.035(8) 0.045(9) -0.007(7) -0.017(7) 0.005(6)
C41 0.056(8) 0.051(9) 0.037(9) -0.026(7) 0.001(7) 0.003(7)
C42 0.041(8) 0.044(8) 0.041(9) -0.015(7) -0.015(7) 0.004(7)
C43 0.037(7) 0.044(8) 0.042(8) -0.013(6) 0.010(6) 0.000(7)
C44 0.043(8) 0.062(10) 0.056(10) 0.005(7) 0.014(7) -0.007(8)
C45 0.053(10) 0.083(13) 0.105(15) 0.020(9) 0.032(9) 0.009(10)
C46 0.21(3) 0.090(16) 0.20(3) 0.036(17) 0.14(2) 0.032(17)
C47 0.031(7) 0.034(7) 0.045(9) -0.005(6) 0.003(6) 0.005(6)
C48 0.036(7) 0.032(8) 0.040(8) -0.004(6) 0.010(6) 0.007(6)
C49 0.045(8) 0.044(8) 0.037(8) -0.004(6) 0.012(6) 0.008(7)
C50 0.064(9) 0.032(8) 0.031(8) -0.005(7) -0.001(7) -0.007(6)
C51 0.031(8) 0.052(9) 0.047(9) -0.009(6) -0.003(6) 0.012(7)
C52 0.045(8) 0.028(7) 0.069(11) 0.005(6) 0.014(7) 0.012(7)
C53 0.058(9) 0.033(8) 0.034(8) -0.008(7) 0.007(7) -0.003(6)
C54 0.037(8) 0.052(10) 0.023(8) -0.004(7) -0.004(6) 0.005(7)
C55 0.035(7) 0.032(6) 0.026(8) -0.006(5) -0.004(6) 0.013(6)
C56 0.036(7) 0.041(8) 0.058(11) -0.006(7) -0.015(7) 0.004(7)
C57 0.027(7) 0.051(8) 0.041(9) -0.003(6) 0.004(6) 0.001(7)
C58 0.038(8) 0.042(8) 0.032(8) 0.012(7) 0.003(6) -0.002(7)
C59 0.045(8) 0.028(7) 0.026(7) 0.004(6) -0.003(6) -0.007(6)
C60 0.036(7) 0.036(8) 0.028(8) -0.007(6) 0.000(6) -0.007(6)
N1 0.042(6) 0.039(6) 0.040(6) 0.014(5) -0.017(5) -0.015(5)
N2 0.038(6) 0.033(7) 0.042(7) 0.004(5) -0.007(5) -0.007(6)
N3 0.040(6) 0.047(7) 0.030(6) -0.014(5) 0.009(5) -0.003(5)
N4 0.035(6) 0.032(6) 0.033(7) -0.003(5) -0.001(5) -0.002(5)
O1 0.084(6) 0.042(6) 0.043(6) 0.003(5) -0.021(4) 0.001(4)
O2 0.073(6) 0.032(5) 0.029(5) 0.010(4) 0.006(4) -0.003(4)
O3 0.054(6) 0.068(6) 0.030(5) 0.007(5) 0.003(4) -0.001(5)
O4 0.082(7) 0.028(5) 0.047(6) -0.014(5) 0.003(5) -0.005(5)

loop_
_atom_type_symbol
_atom_type_description
_atom_type_scat_dispersion_real
_atom_type_scat_dispersion_imag
_atom_type_scat_source
C C 0.0033 0.0016 'International Tables Vol C Tables 4.2.6.8 and 6.1.1.4'
H H 0.0000 0.0000 'International Tables Vol C Tables 4.2.6.8 and 6.1.1.4'
N N 0.0061 0.0033 'International Tables Vol C Tables 4.2.6.8 and 6.1.1.4'
O O 0.0106 0.0060 'International Tables Vol C Tables 4.2.6.8 and 6.1.1.4'
Br Br -0.2901 2.4595 'International Tables Vol C Tables 4.2.6.8 and 6.1.1.4'

loop_
_geom_angle_atom_site_label_1
_geom_angle_atom_site_label_2
_geom_angle_atom_site_label_3
_geom_angle
N1 C1 C2 108.1(10)
N1 C1 H1A 110.1
C2 C1 H1A 110.1
N1 C1 H1B 110.1
C2 C1 H1B 110.1
H1A C1 H1B 108.4
C3 C2 C1 109.7(10)
C3 C2 H2A 109.7
C1 C2 H2A 109.7
C3 C2 H2B 109.7
C1 C2 H2B 109.7
H2A C2 H2B 108.2
C2 C3 C4 113.7(10)
C2 C3 H3A 108.8
C4 C3 H3A 108.8
C2 C3 H3B 108.8
C4 C3 H3B 108.8
H3A C3 H3B 107.7
C5 C4 C3 122.2(11)
C5 C4 C13 120.9(10)
C3 C4 C13 116.7(10)
C4 C5 N1 120.2(10)
C4 C5 C6 124.1(11)
N1 C5 C6 115.3(11)
C5 C6 C7 112.2(11)
C5 C6 H6A 109.2
C7 C6 H6A 109.2
C5 C6 H6B 109.2
C7 C6 H6B 109.2
H6A C6 H6B 107.9
C8 C7 C12 111.3(11)
C8 C7 C6 113.9(13)
C12 C7 C6 110.8(10)
C8 C7 H7 106.8
C12 C7 H7 106.8
C6 C7 H7 106.8
C15 C8 C7 116.0(12)
C15 C8 H8A 108.3
C7 C8 H8A 108.3
C15 C8 H8B 108.3
C7 C8 H8B 108.3
H8A C8 H8B 107.4
N2 C9 C10 110.8(10)
N2 C9 H9A 109.5
C10 C9 H9A 109.5
N2 C9 H9B 109.5
C10 C9 H9B 109.5
H9A C9 H9B 108.1
C11 C10 C9 109.4(12)
C11 C10 H10A 109.8
C9 C10 H10A 109.8
C11 C10 H10B 109.8
C9 C10 H10B 109.8
H10A C10 H10B 108.2
C10 C11 C12 109.5(11)
C10 C11 H11A 109.8
C12 C11 H11A 109.8
C10 C11 H11B 109.8
C12 C11 H11B 109.8
H11A C11 H11B 108.2
C7 C12 C13 107.8(10)
C7 C12 C11 111.8(10)
C13 C12 C11 115.7(10)
C7 C12 H12 107.0
C13 C12 H12 107.0
C11 C12 H12 107.0
N2 C13 C4 110.1(9)
N2 C13 C14 112.7(9)
C4 C13 C14 108.9(10)
N2 C13 C12 107.3(9)
C4 C13 C12 110.8(10)
C14 C13 C12 107.0(9)
C13 C14 C15 114.0(11)
C13 C14 H14A 108.8
C15 C14 H14A 108.8
C13 C14 H14B 108.8
C15 C14 H14B 108.8
H14A C14 H14B 107.6
C8 C15 C16 118.0(13)
C8 C15 C14 115.5(15)
C16 C15 C14 111.3(13)
C8 C15 H15 103.2
C16 C15 H15 103.2
C14 C15 H15 103.2
C15 C16 H16A 109.5
C15 C16 H16B 109.5
H16A C16 H16B 109.5
C15 C16 H16C 109.5
H16A C16 H16C 109.5
H16B C16 H16C 109.5
O1 C17 N1 121.8(12)
O1 C17 C18 119.3(11)
N1 C17 C18 118.8(11)
C19 C18 C23 117.3(12)
C19 C18 C17 119.2(11)
C23 C18 C17 123.3(11)
C20 C19 C18 121.8(12)
C20 C19 H19 119.1
C18 C19 H19 119.1
C19 C20 C21 119.3(12)
C19 C20 H20 120.3
C21 C20 H20 120.3
C22 C21 C20 120.8(12)
C22 C21 Br1 119.6(10)
C20 C21 Br1 119.6(9)
C21 C22 C23 119.2(12)
C21 C22 H22 120.4
C23 C22 H22 120.4
C22 C23 C18 121.4(12)
C22 C23 H23 119.3
C18 C23 H23 119.3
O2 C24 N2 124.3(12)
O2 C24 C25 117.3(12)
N2 C24 C25 118.4(12)
C26 C25 C30 116.9(12)
C26 C25 C24 117.2(11)
C30 C25 C24 125.5(12)
C27 C26 C25 120.9(12)
C27 C26 H26 119.6
C25 C26 H26 119.6
C28 C27 C26 119.3(12)
C28 C27 H27 120.4
C26 C27 H27 120.4
C27 C28 C29 121.9(13)
C27 C28 Br2 118.7(10)
C29 C28 Br2 119.4(11)
C28 C29 C30 118.9(13)
C28 C29 H29 120.5
C30 C29 H29 120.5
C29 C30 C25 122.1(13)
C29 C30 H30 119.0
C25 C30 H30 119.0
N3 C31 C32 107.3(10)
N3 C31 H31A 110.2
C32 C31 H31A 110.2
N3 C31 H31B 110.2
C32 C31 H31B 110.2
H31A C31 H31B 108.5
C31 C32 C33 111.3(10)
C31 C32 H32A 109.4
C33 C32 H32A 109.4
C31 C32 H32B 109.4
C33 C32 H32B 109.4
H32A C32 H32B 108.0
C34 C33 C32 112.2(10)
C34 C33 H33A 109.2
C32 C33 H33A 109.2
C34 C33 H33B 109.2
C32 C33 H33B 109.2
H33A C33 H33B 107.9
C35 C34 C33 124.2(11)
C35 C34 C43 118.4(10)
C33 C34 C43 117.2(10)
C34 C35 N3 119.4(10)
C34 C35 C36 127.1(11)
N3 C35 C36 113.3(10)
C35 C36 C37 114.1(11)
C35 C36 H36A 108.7
C37 C36 H36A 108.7
C35 C36 H36B 108.7
C37 C36 H36B 108.7
H36A C36 H36B 107.6
C38 C37 C42 109.3(12)
C38 C37 C36 114.9(12)
C42 C37 C36 108.0(11)
C38 C37 H37 108.2
C42 C37 H37 108.2
C36 C37 H37 108.2
C37 C38 C45 111.5(12)
C37 C38 H38A 109.3
C45 C38 H38A 109.3
C37 C38 H38B 109.3
C45 C38 H38B 109.3
H38A C38 H38B 108.0
N4 C39 C40 112.4(10)
N4 C39 H39A 109.1
C40 C39 H39A 109.1
N4 C39 H39B 109.1
C40 C39 H39B 109.1
H39A C39 H39B 107.9
C39 C40 C41 106.5(10)
C39 C40 H40A 110.4
C41 C40 H40A 110.4
C39 C40 H40B 110.4
C41 C40 H40B 110.4
H40A C40 H40B 108.6
C42 C41 C40 113.0(11)
C42 C41 H41A 109.0
C40 C41 H41A 109.0
C42 C41 H41B 109.0
C40 C41 H41B 109.0
H41A C41 H41B 107.8
C41 C42 C37 113.2(11)
C41 C42 C43 112.9(10)
C37 C42 C43 108.9(10)
C41 C42 H42 107.2
C37 C42 H42 107.2
C43 C42 H42 107.2
N4 C43 C34 110.6(9)
N4 C43 C44 112.2(10)
C34 C43 C44 109.4(10)
N4 C43 C42 107.2(10)
C34 C43 C42 111.0(10)
C44 C43 C42 106.4(10)
C45 C44 C43 112.1(12)
C45 C44 H44A 109.2
C43 C44 H44A 109.2
C45 C44 H44B 109.2
C43 C44 H44B 109.2
H44A C44 H44B 107.9
C46 C45 C38 114.2(15)
C46 C45 C44 112.4(15)
C38 C45 C44 110.1(14)
C46 C45 H45 106.5
C38 C45 H45 106.5
C44 C45 H45 106.5
C45 C46 H46A 109.5
C45 C46 H46B 109.5
H46A C46 H46B 109.5
C45 C46 H46C 109.5
H46A C46 H46C 109.5
H46B C46 H46C 109.5
O3 C47 N3 122.8(11)
O3 C47 C48 119.3(11)
N3 C47 C48 117.9(11)
C53 C48 C49 119.4(12)
C53 C48 C47 123.4(11)
C49 C48 C47 116.9(11)
C50 C49 C48 121.2(12)
C50 C49 H49 119.4
C48 C49 H49 119.4
C49 C50 C51 119.4(12)
C49 C50 H50 120.3
C51 C50 H50 120.3
C50 C51 C52 121.1(12)
C50 C51 Br3 119.3(11)
C52 C51 Br3 119.6(10)
C53 C52 C51 119.6(11)
C53 C52 H52 120.2
C51 C52 H52 120.2
C52 C53 C48 119.2(11)
C52 C53 H53 120.4
C48 C53 H53 120.4
O4 C54 N4 124.3(11)
O4 C54 C55 117.9(11)
N4 C54 C55 117.8(12)
C56 C55 C60 119.6(11)
C56 C55 C54 117.1(11)
C60 C55 C54 123.0(11)
C55 C56 C57 122.0(12)
C55 C56 H56 119.0
C57 C56 H56 119.0
C56 C57 C58 117.8(11)
C56 C57 H57 121.1
C58 C57 H57 121.1
C59 C58 C57 121.2(11)
C59 C58 Br4 119.3(9)
C57 C58 Br4 119.4(9)
C58 C59 C60 119.5(11)
C58 C59 H59 120.2
C60 C59 H59 120.2
C55 C60 C59 119.8(11)
C55 C60 H60 120.1
C59 C60 H60 120.1
C17 N1 C5 120.8(10)
C17 N1 C1 120.7(10)
C5 N1 C1 114.8(9)
C24 N2 C9 118.5(11)
C24 N2 C13 124.4(10)
C9 N2 C13 114.8(10)
C47 N3 C35 119.0(10)
C47 N3 C31 121.3(9)
C35 N3 C31 113.9(9)
C54 N4 C39 119.7(10)
C54 N4 C43 124.1(10)
C39 N4 C43 113.3(10)

loop_
_geom_bond_atom_site_label_1
_geom_bond_atom_site_label_2
_geom_bond_distance
Br1 C21 1.920(13)
Br2 C28 1.886(14)
Br3 C51 1.892(13)
Br4 C58 1.895(12)
C1 N1 1.474(14)
C1 C2 1.508(18)
C1 H1A 0.99
C1 H1B 0.99
C2 C3 1.508(16)
C2 H2A 0.99
C2 H2B 0.99
C3 C4 1.515(16)
C3 H3A 0.99
C3 H3B 0.99
C4 C5 1.346(17)
C4 C13 1.533(16)
C5 N1 1.419(15)
C5 C6 1.508(17)
C6 C7 1.529(18)
C6 H6A 0.99
C6 H6B 0.99
C7 C8 1.507(18)
C7 C12 1.523(18)
C7 H7 1.0
C8 C15 1.45(2)
C8 H8A 0.99
C8 H8B 0.99
C9 N2 1.476(15)
C9 C10 1.506(17)
C9 H9A 0.99
C9 H9B 0.99
C10 C11 1.504(19)
C10 H10A 0.99
C10 H10B 0.99
C11 C12 1.548(17)
C11 H11A 0.99
C11 H11B 0.99
C12 C13 1.541(15)
C12 H12 1.0
C13 N2 1.503(15)
C13 C14 1.537(16)
C14 C15 1.54(2)
C14 H14A 0.99
C14 H14B 0.99
C15 C16 1.517(19)
C15 H15 1.0
C16 H16A 0.98
C16 H16B 0.98
C16 H16C 0.98
C17 O1 1.237(14)
C17 N1 1.373(15)
C17 C18 1.490(17)
C18 C19 1.385(16)
C18 C23 1.389(17)
C19 C20 1.357(17)
C19 H19 0.95
C20 C21 1.374(17)
C20 H20 0.95
C21 C22 1.367(17)
C22 C23 1.370(17)
C22 H22 0.95
C23 H23 0.95
C24 O2 1.223(14)
C24 N2 1.375(16)
C24 C25 1.491(18)
C25 C26 1.394(16)
C25 C30 1.403(18)
C26 C27 1.391(17)
C26 H26 0.95
C27 C28 1.360(17)
C27 H27 0.95
C28 C29 1.364(18)
C29 C30 1.367(19)
C29 H29 0.95
C30 H30 0.95
C31 N3 1.469(14)
C31 C32 1.488(16)
C31 H31A 0.99
C31 H31B 0.99
C32 C33 1.536(17)
C32 H32A 0.99
C32 H32B 0.99
C33 C34 1.490(16)
C33 H33A 0.99
C33 H33B 0.99
C34 C35 1.322(16)
C34 C43 1.524(17)
C35 N3 1.435(15)
C35 C36 1.487(16)
C36 C37 1.551(18)
C36 H36A 0.99
C36 H36B 0.99
C37 C38 1.51(2)
C37 C42 1.540(18)
C37 H37 1.0
C38 C45 1.51(2)
C38 H38A 0.99
C38 H38B 0.99
C39 N4 1.488(15)
C39 C40 1.517(16)
C39 H39A 0.99
C39 H39B 0.99
C40 C41 1.514(18)
C40 H40A 0.99
C40 H40B 0.99
C41 C42 1.505(18)
C41 H41A 0.99
C41 H41B 0.99
C42 C43 1.560(16)
C42 H42 1.0
C43 N4 1.505(16)
C43 C44 1.552(18)
C44 C45 1.537(19)
C44 H44A 0.99
C44 H44B 0.99
C45 C46 1.39(2)
C45 H45 1.0
C46 H46A 0.98
C46 H46B 0.98
C46 H46C 0.98
C47 O3 1.223(13)
C47 N3 1.375(15)
C47 C48 1.494(16)
C48 C53 1.396(16)
C48 C49 1.403(17)
C49 C50 1.354(17)
C49 H49 0.95
C50 C51 1.378(17)
C50 H50 0.95
C51 C52 1.394(19)
C52 C53 1.389(18)
C52 H52 0.95
C53 H53 0.95
C54 O4 1.235(14)
C54 N4 1.364(16)
C54 C55 1.506(17)
C55 C56 1.380(15)
C55 C60 1.381(16)
C56 C57 1.387(17)
C56 H56 0.95
C57 C58 1.394(16)
C57 H57 0.95
C58 C59 1.386(16)
C59 C60 1.400(16)
C59 H59 0.95
C60 H60 0.95
